data_7709320
loop_
_publ_author_name
'Xue, Man-Man'
'Chang, Jiarui'
'Zhang, Jie'
'Chen, Xuenian'

_publ_section_title
;
 Platinum thiolate complexes supported by PBP and POCOP pincer ligands as
 efficient catalysts for the hydrosilylation of carbonyl compounds
;
_journal_name_full 'Dalton Transactions'
_journal_paper_doi 10.1039/D1DT04179G
_journal_year 2022
_chemical_formula_moiety 'C28 H44 O2 P2 Pt S'
_chemical_formula_sum 'C28 H44 O2 P2 Pt S'
_chemical_formula_weight 701.72
_space_group_crystal_system monoclinic
_space_group_IT_number 14
_space_group_name_Hall '-P 2yn'
_space_group_name_H-M_alt 'P 1 21/n 1'
_atom_sites_solution_hydrogens geom
_atom_sites_solution_primary iterative
_audit_creation_date 2021-05-15
_audit_creation_method
;
Olex2 1.2
(compiled 2018.05.29 svn.r3508 for OlexSys, GUI svn.r5506)
;
_audit_update_record
;
2021-11-27 deposited with the CCDC.	2022-01-04 downloaded from the CCDC.
;
_cell_angle_alpha 90
_cell_angle_beta 106.5180(10)
_cell_angle_gamma 90
_cell_formula_units_Z 4
_cell_length_a 12.79010(10)
_cell_length_b 12.6583(2)
_cell_length_c 20.8480(2)
_cell_measurement_reflns_used 10500
_cell_measurement_temperature 169.99(10)
_cell_measurement_theta_max 71.4420
_cell_measurement_theta_min 4.4250
_cell_volume 3236.01(7)
_computing_cell_refinement 'CrysAlisPro 1.171.40.53 (Rigaku OD, 2019)'
_computing_data_collection 'CrysAlisPro 1.171.40.53 (Rigaku OD, 2019)'
_computing_data_reduction 'CrysAlisPro 1.171.40.53 (Rigaku OD, 2019)'
_computing_molecular_graphics 'Olex2 (Dolomanov et al., 2009)'
_computing_publication_material 'Olex2 (Dolomanov et al., 2009)'
_computing_structure_refinement 'ShelXL (Sheldrick, 2015)'
_computing_structure_solution 'olex2.solve (Bourhis et al., 2015)'
_diffrn_ambient_environment N~2~
_diffrn_ambient_temperature 169.99(10)
_diffrn_detector 'CCD plate'
_diffrn_detector_area_resol_mean 8.0521
_diffrn_detector_type EosS2
_diffrn_measured_fraction_theta_full 0.996
_diffrn_measured_fraction_theta_max 0.976
_diffrn_measurement_details
;
List of Runs (angles in degrees, time in seconds):

  # Type    Start    End  Width  t~exp~   \w     \q     \k     \f   Frames
#--------------------------------------------------------------------------
  1  \w   -100.00 -12.00   1.00    1.00    --  -35.62 144.00 170.00   88
  2  \w    -90.00  -3.00   1.00    1.00    --  -35.62 126.00   2.00   87
  3  \w     39.00 131.00   1.00    1.48    --  107.12-144.00 117.00   92
  4  \w     41.00 115.00   1.00    1.48    --  107.12-126.00 -74.00   74
  5  \w     96.00 140.00   1.00    1.48    --  107.12 126.00   2.00   44
  6  \w    105.00 131.00   1.00    1.48    --  107.12 144.00 170.00   26
  7  \w   -102.00 -37.00   1.00    1.00    --  -35.62 -57.00  60.00   65
  8  \w      0.00  27.00   1.00    1.00    --  -35.62  57.00-180.00   27
  9  \w   -105.00 -17.00   1.00    1.00    --  -35.62 -38.00 -90.00   88
 10  \w     65.00 107.00   1.00    1.00    --   35.62 178.00-120.00   42
 11  \w     46.00 110.00   1.00    1.48    --  107.12 -95.00 -60.00   64
 12  \w     39.00 108.00   1.00    1.48    --  107.12 -45.00 -60.00   69
 13  \w    151.00 176.00   1.00    1.48    --  107.12 111.00 120.00   25
 14  \w    120.00 146.00   1.00    1.48    --  107.12 -15.00-120.00   26
 15  \w     37.00  89.00   1.00    1.48    --  107.12 -15.00-120.00   52
 16  \w     39.00  74.00   1.00    1.48    --  107.12 -95.00 -90.00   35
 17  \w     92.00 174.00   1.00    1.48    --  107.12  61.00  60.00   82
 18  \w     68.00 102.00   1.00    1.48    --  107.12 -61.00-120.00   34
 19  \w     89.00 130.00   1.00    1.48    --  107.12  77.00  90.00   41
;
_diffrn_measurement_device 'four-circle diffractometer'
_diffrn_measurement_device_type 'SuperNova, Dual, Cu at home/near, EosS2'
_diffrn_measurement_method '\w scans'
_diffrn_orient_matrix_type 'CrysAlisPro convention (1999,Acta A55,543-557)'
_diffrn_orient_matrix_UB_11 -0.0734768000
_diffrn_orient_matrix_UB_12 -0.0982198000
_diffrn_orient_matrix_UB_13 -0.0190292000
_diffrn_orient_matrix_UB_21 -0.1017189000
_diffrn_orient_matrix_UB_22 0.0714768000
_diffrn_orient_matrix_UB_23 -0.0179429000
_diffrn_orient_matrix_UB_31 0.0063476000
_diffrn_orient_matrix_UB_32 0.0080363000
_diffrn_orient_matrix_UB_33 -0.0724995000
_diffrn_radiation_monochromator mirror
_diffrn_radiation_probe x-ray
_diffrn_radiation_type CuK\a
_diffrn_radiation_wavelength 1.54184
_diffrn_reflns_av_R_equivalents 0.0338
_diffrn_reflns_av_unetI/netI 0.0360
_diffrn_reflns_Laue_measured_fraction_full 0.996
_diffrn_reflns_Laue_measured_fraction_max 0.976
_diffrn_reflns_limit_h_max 15
_diffrn_reflns_limit_h_min -15
_diffrn_reflns_limit_k_max 9
_diffrn_reflns_limit_k_min -15
_diffrn_reflns_limit_l_max 17
_diffrn_reflns_limit_l_min -25
_diffrn_reflns_number 15296
_diffrn_reflns_point_group_measured_fraction_full 0.996
_diffrn_reflns_point_group_measured_fraction_max 0.976
_diffrn_reflns_theta_full 67.684
_diffrn_reflns_theta_max 71.531
_diffrn_reflns_theta_min 4.424
_diffrn_source 'micro-focus sealed X-ray tube'
_diffrn_source_type 'SuperNova (Cu) X-ray Source'
_exptl_absorpt_coefficient_mu 9.800
_exptl_absorpt_correction_T_max 1.00000
_exptl_absorpt_correction_T_min 0.61901
_exptl_absorpt_correction_type multi-scan
_exptl_absorpt_process_details
;
CrysAlisPro 1.171.40.53 (Rigaku Oxford Diffraction, 2019)
Empirical absorption correction using spherical harmonics,
 implemented in SCALE3 ABSPACK scaling algorithm.
;
_exptl_crystal_colour 'clear light colourless'
_exptl_crystal_colour_lustre clear
_exptl_crystal_colour_modifier light
_exptl_crystal_colour_primary colourless
_exptl_crystal_density_diffrn 1.440
_exptl_crystal_description prism
_exptl_crystal_F_000 1408
_exptl_crystal_size_max 0.8
_exptl_crystal_size_mid 0.5
_exptl_crystal_size_min 0.3
_refine_diff_density_max 1.926
_refine_diff_density_min -1.785
_refine_diff_density_rms 0.137
_refine_ls_extinction_method none
_refine_ls_goodness_of_fit_ref 1.074
_refine_ls_hydrogen_treatment constr
_refine_ls_matrix_type full
_refine_ls_number_parameters 319
_refine_ls_number_reflns 6160
_refine_ls_number_restraints 0
_refine_ls_restrained_S_all 1.074
_refine_ls_R_factor_all 0.0354
_refine_ls_R_factor_gt 0.0327
_refine_ls_shift/su_max 0.001
_refine_ls_shift/su_mean 0.000
_refine_ls_structure_factor_coef Fsqd
_refine_ls_weighting_details 'w=1/[\s^2^(Fo^2^)+(0.0490P)^2^+6.2227P] where P=(Fo^2^+2Fc^2^)/3'
_refine_ls_weighting_scheme calc
_refine_ls_wR_factor_gt 0.0887
_refine_ls_wR_factor_ref 0.0902
_reflns_Friedel_coverage 0.000
_reflns_number_gt 5684
_reflns_number_total 6160
_reflns_threshold_expression 'I > 2\s(I)'
_cod_data_source_file d1dt04179g2.cif
_cod_data_source_block cjr-20210513
_cod_database_code 7709320
_shelx_shelxl_version_number 2016/6
_chemical_oxdiff_formula 'C1 O1 P1 Pt1 S1'
_shelx_space_group_comment
;
The symmetry employed for this shelxl refinement is uniquely defined
by the following loop, which should always be used as a source of
symmetry information in preference to the above space-group names.
They are only intended as comments.
;
_shelx_estimated_absorpt_t_max 0.157
_shelx_estimated_absorpt_t_min 0.047
_diffrn_oxdiff_digest_frames
;
017606195215e344d8944e1a41b5c57a5200036bc76
;
_reflns_odcompleteness_completeness 99.98
_reflns_odcompleteness_iscentric 1
_reflns_odcompleteness_theta 66.97
_olex2_refinement_description
;
1. Fixed Uiso
 At 1.2 times of:
  All C(H) groups
 At 1.5 times of:
  All C(H,H,H) groups
2.a Aromatic/amide H refined with riding coordinates:
 C12(H12), C5(H5), C8(H8), C10(H10), C9(H9), C11(H11), C4(H4), C3(H3)
2.b Idealised Me refined as rotating group:
 C27(H27A,H27B,H27C), C24(H24A,H24B,H24C), C14(H14A,H14B,H14C), C15(H15A,H15B,
 H15C), C26(H26A,H26B,H26C), C20(H20A,H20B,H20C), C16(H16A,H16B,H16C), C28(H28A,
 H28B,H28C), C22(H22A,H22B,H22C), C19(H19A,H19B,H19C), C18(H18A,H18B,H18C),
 C23(H23A,H23B,H23C)
;
_olex2_submission_special_instructions 'No special instructions were received'
_oxdiff_exptl_absorpt_empirical_details
;
Empirical correction (ABSPACK) includes:
- Absorption correction using spherical harmonics
- Frame scaling
;
_oxdiff_exptl_absorpt_empirical_full_max 1.405
_oxdiff_exptl_absorpt_empirical_full_min 0.788

loop_
_space_group_symop_operation_xyz
'x, y, z'
'-x+1/2, y+1/2, -z+1/2'
'-x, -y, -z'
'x-1/2, -y-1/2, z-1/2'

loop_
_atom_site_label
_atom_site_type_symbol
_atom_site_fract_x
_atom_site_fract_y
_atom_site_fract_z
_atom_site_U_iso_or_equiv
_atom_site_adp_type
_atom_site_occupancy
_atom_site_site_symmetry_order
_atom_site_calc_flag
_atom_site_refinement_flags_posn
_atom_site_refinement_flags_adp
_atom_site_refinement_flags_occupancy
_atom_site_disorder_assembly
_atom_site_disorder_group
Pt1 Pt 0.46552(2) 0.35852(2) 0.69694(2) 0.01571(7) Uani 1 1 d . . . . .
P1 P 0.49533(8) 0.25268(9) 0.61526(5) 0.0187(2) Uani 1 1 d . . . . .
P2 P 0.44471(9) 0.40987(9) 0.79807(5) 0.0189(2) Uani 1 1 d . . . . .
S1 S 0.39432(8) 0.50756(9) 0.62829(5) 0.0241(2) Uani 1 1 d . . . . .
O1 O 0.5329(3) 0.1381(2) 0.65284(16) 0.0241(7) Uani 1 1 d . . . . .
O2 O 0.4866(3) 0.3066(3) 0.84746(15) 0.0281(7) Uani 1 1 d . . . . .
C1 C 0.5119(3) 0.2251(3) 0.7505(2) 0.0211(9) Uani 1 1 d . . . . .
C12 C 0.5992(4) 0.6041(4) 0.6696(2) 0.0230(9) Uani 1 1 d . . . . .
H12 H 0.629586 0.536916 0.677581 0.028 Uiso 1 1 calc R . . . .
C6 C 0.5166(4) 0.2185(4) 0.8170(2) 0.0217(9) Uani 1 1 d . . . . .
C5 C 0.5497(4) 0.1279(4) 0.8550(2) 0.0266(10) Uani 1 1 d . . . . .
H5 H 0.552516 0.125659 0.900083 0.032 Uiso 1 1 calc R . . . .
C2 C 0.5396(3) 0.1348(3) 0.7207(2) 0.0205(9) Uani 1 1 d . . . . .
C7 C 0.4855(4) 0.6145(4) 0.6465(2) 0.0204(9) Uani 1 1 d . . . . .
C8 C 0.4430(3) 0.7166(4) 0.6350(2) 0.0228(9) Uani 1 1 d . . . . .
H8 H 0.367917 0.726209 0.619637 0.027 Uiso 1 1 calc R . . . .
C10 C 0.6229(4) 0.7917(4) 0.6696(2) 0.0291(10) Uani 1 1 d . . . . .
H10 H 0.667993 0.850776 0.677931 0.035 Uiso 1 1 calc R . . . .
C13 C 0.5377(4) 0.5116(4) 0.8484(2) 0.0258(10) Uani 1 1 d . . . . .
C27 C 0.6000(4) 0.3885(4) 0.5474(3) 0.0332(11) Uani 1 1 d . . . . .
H27A H 0.551282 0.378370 0.503399 0.050 Uiso 1 1 calc GR . . . .
H27B H 0.669362 0.412666 0.543926 0.050 Uiso 1 1 calc GR . . . .
H27C H 0.570022 0.440220 0.570875 0.050 Uiso 1 1 calc GR . . . .
C9 C 0.5111(4) 0.8036(4) 0.6460(2) 0.0276(10) Uani 1 1 d . . . . .
H9 H 0.481247 0.870894 0.637463 0.033 Uiso 1 1 calc R . . . .
C11 C 0.6672(4) 0.6913(4) 0.6807(2) 0.0258(10) Uani 1 1 d . . . . .
H11 H 0.742428 0.682472 0.695633 0.031 Uiso 1 1 calc R . . . .
C21 C 0.3723(4) 0.2125(4) 0.5478(2) 0.0257(10) Uani 1 1 d . . . . .
C25 C 0.6151(4) 0.2833(4) 0.5859(2) 0.0241(9) Uani 1 1 d . . . . .
C24 C 0.3411(5) 0.2979(5) 0.4938(2) 0.0385(12) Uani 1 1 d . . . . .
H24A H 0.340227 0.365535 0.514440 0.058 Uiso 1 1 calc GR . . . .
H24B H 0.270125 0.282931 0.464282 0.058 Uiso 1 1 calc GR . . . .
H24C H 0.393535 0.298798 0.468699 0.058 Uiso 1 1 calc GR . . . .
C14 C 0.5041(5) 0.6227(4) 0.8215(3) 0.0342(11) Uani 1 1 d . . . . .
H14A H 0.495404 0.624251 0.774229 0.051 Uiso 1 1 calc GR . . . .
H14B H 0.559413 0.672271 0.843590 0.051 Uiso 1 1 calc GR . . . .
H14C H 0.436330 0.641269 0.829806 0.051 Uiso 1 1 calc GR . . . .
C17 C 0.3008(4) 0.4199(4) 0.7998(3) 0.0289(10) Uani 1 1 d . . . . .
C15 C 0.6496(4) 0.4832(5) 0.8396(3) 0.0344(12) Uani 1 1 d . . . . .
H15A H 0.671633 0.414956 0.858842 0.052 Uiso 1 1 calc GR . . . .
H15B H 0.702307 0.535110 0.861626 0.052 Uiso 1 1 calc GR . . . .
H15C H 0.644846 0.481643 0.792797 0.052 Uiso 1 1 calc GR . . . .
C4 C 0.5783(4) 0.0409(4) 0.8232(2) 0.0273(10) Uani 1 1 d . . . . .
H4 H 0.601461 -0.020422 0.847604 0.033 Uiso 1 1 calc R . . . .
C26 C 0.7107(4) 0.2941(4) 0.6500(2) 0.0298(10) Uani 1 1 d . . . . .
H26A H 0.695138 0.349492 0.677365 0.045 Uiso 1 1 calc GR . . . .
H26B H 0.776150 0.310706 0.638304 0.045 Uiso 1 1 calc GR . . . .
H26C H 0.720310 0.228686 0.674342 0.045 Uiso 1 1 calc GR . . . .
C3 C 0.5733(4) 0.0431(4) 0.7562(2) 0.0260(9) Uani 1 1 d . . . . .
H3 H 0.592345 -0.015969 0.735454 0.031 Uiso 1 1 calc R . . . .
C20 C 0.2445(5) 0.3217(5) 0.7633(3) 0.0457(15) Uani 1 1 d . . . . .
H20A H 0.249880 0.321639 0.718306 0.069 Uiso 1 1 calc GR . . . .
H20B H 0.169112 0.322204 0.762505 0.069 Uiso 1 1 calc GR . . . .
H20C H 0.279186 0.259649 0.786192 0.069 Uiso 1 1 calc GR . . . .
C16 C 0.5469(5) 0.5069(5) 0.9234(2) 0.0369(12) Uani 1 1 d . . . . .
H16A H 0.483162 0.537924 0.931215 0.055 Uiso 1 1 calc GR . . . .
H16B H 0.610464 0.545134 0.948050 0.055 Uiso 1 1 calc GR . . . .
H16C H 0.552925 0.434540 0.937876 0.055 Uiso 1 1 calc GR . . . .
C28 C 0.6422(4) 0.1949(4) 0.5425(3) 0.0342(11) Uani 1 1 d . . . . .
H28A H 0.643072 0.128113 0.564461 0.051 Uiso 1 1 calc GR . . . .
H28B H 0.712527 0.207903 0.536099 0.051 Uiso 1 1 calc GR . . . .
H28C H 0.587975 0.193527 0.499836 0.051 Uiso 1 1 calc GR . . . .
C22 C 0.2821(4) 0.2035(5) 0.5826(3) 0.0429(14) Uani 1 1 d . . . . .
H22A H 0.302542 0.151934 0.617737 0.064 Uiso 1 1 calc GR . . . .
H22B H 0.215399 0.182180 0.550673 0.064 Uiso 1 1 calc GR . . . .
H22C H 0.271890 0.270757 0.601244 0.064 Uiso 1 1 calc GR . . . .
C19 C 0.2894(4) 0.4202(5) 0.8714(3) 0.0368(12) Uani 1 1 d . . . . .
H19A H 0.326097 0.359746 0.895240 0.055 Uiso 1 1 calc GR . . . .
H19B H 0.213572 0.417652 0.869467 0.055 Uiso 1 1 calc GR . . . .
H19C H 0.321412 0.483506 0.893964 0.055 Uiso 1 1 calc GR . . . .
C18 C 0.2472(4) 0.5187(5) 0.7615(3) 0.0422(13) Uani 1 1 d . . . . .
H18A H 0.276925 0.580754 0.786603 0.063 Uiso 1 1 calc GR . . . .
H18B H 0.169967 0.516228 0.755226 0.063 Uiso 1 1 calc GR . . . .
H18C H 0.261352 0.521007 0.718660 0.063 Uiso 1 1 calc GR . . . .
C23 C 0.3844(5) 0.1053(5) 0.5172(3) 0.0420(14) Uani 1 1 d . . . . .
H23A H 0.434081 0.111399 0.490509 0.063 Uiso 1 1 calc GR . . . .
H23B H 0.314546 0.082271 0.489620 0.063 Uiso 1 1 calc GR . . . .
H23C H 0.412090 0.054756 0.552280 0.063 Uiso 1 1 calc GR . . . .

loop_
_atom_site_aniso_label
_atom_site_aniso_U_11
_atom_site_aniso_U_22
_atom_site_aniso_U_33
_atom_site_aniso_U_23
_atom_site_aniso_U_13
_atom_site_aniso_U_12
Pt1 0.01782(10) 0.01143(11) 0.01618(11) 0.00117(6) 0.00210(7) 0.00126(6)
P1 0.0222(5) 0.0158(5) 0.0162(5) 0.0001(4) 0.0021(4) 0.0021(4)
P2 0.0219(5) 0.0142(5) 0.0202(5) -0.0008(4) 0.0053(4) 0.0017(4)
S1 0.0237(5) 0.0172(5) 0.0258(5) 0.0073(4) -0.0018(4) 0.0011(4)
O1 0.0373(18) 0.0145(15) 0.0190(16) -0.0001(12) 0.0058(13) 0.0049(13)
O2 0.0433(19) 0.0201(17) 0.0232(16) 0.0002(13) 0.0133(13) 0.0077(15)
C1 0.0188(19) 0.014(2) 0.030(2) 0.0031(18) 0.0045(16) -0.0014(16)
C12 0.024(2) 0.023(2) 0.021(2) -0.0001(18) 0.0042(16) 0.0063(18)
C6 0.028(2) 0.018(2) 0.019(2) 0.0000(18) 0.0074(16) 0.0002(18)
C5 0.037(3) 0.025(2) 0.019(2) 0.0081(19) 0.0088(18) 0.001(2)
C2 0.020(2) 0.019(2) 0.020(2) -0.0005(17) 0.0020(16) 0.0004(16)
C7 0.024(2) 0.019(2) 0.016(2) -0.0006(17) 0.0028(15) 0.0014(18)
C8 0.023(2) 0.022(2) 0.021(2) -0.0023(18) 0.0025(16) 0.0025(18)
C10 0.034(2) 0.028(3) 0.026(2) -0.008(2) 0.0090(18) -0.007(2)
C13 0.028(2) 0.024(2) 0.022(2) -0.0064(19) 0.0022(16) -0.0039(19)
C27 0.042(3) 0.028(3) 0.031(3) 0.006(2) 0.013(2) 0.004(2)
C9 0.036(2) 0.017(2) 0.028(2) -0.0027(19) 0.0062(18) 0.0030(19)
C11 0.022(2) 0.035(3) 0.019(2) -0.004(2) 0.0032(16) 0.001(2)
C21 0.030(2) 0.028(2) 0.015(2) -0.0027(19) -0.0015(16) 0.000(2)
C25 0.026(2) 0.022(2) 0.024(2) 0.0029(19) 0.0073(17) 0.0041(18)
C24 0.046(3) 0.037(3) 0.023(2) 0.002(2) -0.007(2) 0.004(3)
C14 0.047(3) 0.022(2) 0.032(3) -0.006(2) 0.010(2) -0.006(2)
C17 0.025(2) 0.026(2) 0.037(3) -0.007(2) 0.0114(18) -0.003(2)
C15 0.024(2) 0.044(3) 0.032(3) -0.005(2) 0.0016(18) -0.006(2)
C4 0.033(2) 0.014(2) 0.033(2) 0.0082(19) 0.0044(19) 0.0030(19)
C26 0.025(2) 0.033(3) 0.030(2) -0.001(2) 0.0063(18) 0.001(2)
C3 0.031(2) 0.013(2) 0.031(2) 0.0003(18) 0.0048(18) 0.0029(18)
C20 0.037(3) 0.051(4) 0.054(4) -0.021(3) 0.020(3) -0.017(3)
C16 0.048(3) 0.042(3) 0.020(2) -0.006(2) 0.009(2) -0.007(3)
C28 0.042(3) 0.031(3) 0.030(3) -0.001(2) 0.012(2) 0.007(2)
C22 0.031(3) 0.054(4) 0.039(3) -0.008(3) 0.002(2) -0.016(3)
C19 0.040(3) 0.038(3) 0.041(3) -0.006(2) 0.025(2) 0.000(2)
C18 0.030(2) 0.050(4) 0.047(3) 0.003(3) 0.011(2) 0.016(3)
C23 0.050(3) 0.030(3) 0.036(3) -0.014(2) -0.004(2) -0.003(3)

loop_
_atom_type_symbol
_atom_type_description
_atom_type_scat_dispersion_real
_atom_type_scat_dispersion_imag
_atom_type_scat_source
C C 0.0181 0.0091 'International Tables Vol C Tables 4.2.6.8 and 6.1.1.4'
H H 0.0000 0.0000 'International Tables Vol C Tables 4.2.6.8 and 6.1.1.4'
O O 0.0492 0.0322 'International Tables Vol C Tables 4.2.6.8 and 6.1.1.4'
P P 0.2955 0.4335 'International Tables Vol C Tables 4.2.6.8 and 6.1.1.4'
Pt Pt -4.5932 6.9264 'International Tables Vol C Tables 4.2.6.8 and 6.1.1.4'
S S 0.3331 0.5567 'International Tables Vol C Tables 4.2.6.8 and 6.1.1.4'

loop_
_geom_angle_atom_site_label_1
_geom_angle_atom_site_label_2
_geom_angle_atom_site_label_3
_geom_angle
_geom_angle_site_symmetry_1
_geom_angle_site_symmetry_3
_geom_angle_publ_flag
P1 Pt1 P2 160.07(4) . . ?
P1 Pt1 S1 97.63(4) . . ?
P2 Pt1 S1 101.72(4) . . ?
C1 Pt1 P1 80.60(13) . . ?
C1 Pt1 P2 79.69(13) . . ?
C1 Pt1 S1 174.38(12) . . ?
O1 P1 Pt1 104.42(12) . . ?
O1 P1 C21 100.8(2) . . ?
O1 P1 C25 100.62(19) . . ?
C21 P1 Pt1 116.11(16) . . ?
C25 P1 Pt1 117.06(16) . . ?
C25 P1 C21 114.3(2) . . ?
O2 P2 Pt1 104.26(12) . . ?
O2 P2 C13 98.9(2) . . ?
O2 P2 C17 100.9(2) . . ?
C13 P2 Pt1 119.44(16) . . ?
C17 P2 Pt1 114.34(16) . . ?
C17 P2 C13 114.9(2) . . ?
C7 S1 Pt1 111.30(15) . . ?
C2 O1 P1 115.7(3) . . ?
C6 O2 P2 115.5(3) . . ?
C6 C1 Pt1 122.1(3) . . ?
C6 C1 C2 117.2(4) . . ?
C2 C1 Pt1 120.7(3) . . ?
C7 C12 H12 119.2 . . ?
C11 C12 H12 119.2 . . ?
C11 C12 C7 121.6(4) . . ?
C1 C6 O2 118.3(4) . . ?
C1 C6 C5 123.1(4) . . ?
C5 C6 O2 118.6(4) . . ?
C6 C5 H5 121.3 . . ?
C4 C5 C6 117.4(4) . . ?
C4 C5 H5 121.3 . . ?
O1 C2 C1 118.6(4) . . ?
C3 C2 O1 119.3(4) . . ?
C3 C2 C1 122.1(4) . . ?
C12 C7 S1 124.1(4) . . ?
C8 C7 S1 118.3(3) . . ?
C8 C7 C12 117.5(4) . . ?
C7 C8 H8 119.6 . . ?
C9 C8 C7 120.9(4) . . ?
C9 C8 H8 119.6 . . ?
C9 C10 H10 120.3 . . ?
C9 C10 C11 119.5(5) . . ?
C11 C10 H10 120.3 . . ?
C14 C13 P2 111.2(3) . . ?
C14 C13 C15 110.3(4) . . ?
C14 C13 C16 110.0(4) . . ?
C15 C13 P2 103.8(3) . . ?
C16 C13 P2 113.5(4) . . ?
C16 C13 C15 107.9(4) . . ?
H27A C27 H27B 109.5 . . ?
H27A C27 H27C 109.5 . . ?
H27B C27 H27C 109.5 . . ?
C25 C27 H27A 109.5 . . ?
C25 C27 H27B 109.5 . . ?
C25 C27 H27C 109.5 . . ?
C8 C9 C10 120.8(5) . . ?
C8 C9 H9 119.6 . . ?
C10 C9 H9 119.6 . . ?
C12 C11 C10 119.8(4) . . ?
C12 C11 H11 120.1 . . ?
C10 C11 H11 120.1 . . ?
C24 C21 P1 110.5(3) . . ?
C24 C21 C22 109.1(4) . . ?
C22 C21 P1 104.6(3) . . ?
C23 C21 P1 113.3(3) . . ?
C23 C21 C24 110.9(4) . . ?
C23 C21 C22 108.1(5) . . ?
C27 C25 P1 111.2(3) . . ?
C27 C25 C26 109.1(4) . . ?
C27 C25 C28 109.8(4) . . ?
C26 C25 P1 105.0(3) . . ?
C28 C25 P1 112.9(3) . . ?
C28 C25 C26 108.6(4) . . ?
C21 C24 H24A 109.5 . . ?
C21 C24 H24B 109.5 . . ?
C21 C24 H24C 109.5 . . ?
H24A C24 H24B 109.5 . . ?
H24A C24 H24C 109.5 . . ?
H24B C24 H24C 109.5 . . ?
C13 C14 H14A 109.5 . . ?
C13 C14 H14B 109.5 . . ?
C13 C14 H14C 109.5 . . ?
H14A C14 H14B 109.5 . . ?
H14A C14 H14C 109.5 . . ?
H14B C14 H14C 109.5 . . ?
C20 C17 P2 105.4(3) . . ?
C20 C17 C19 108.9(4) . . ?
C20 C17 C18 109.1(5) . . ?
C19 C17 P2 112.7(3) . . ?
C18 C17 P2 110.1(3) . . ?
C18 C17 C19 110.5(4) . . ?
C13 C15 H15A 109.5 . . ?
C13 C15 H15B 109.5 . . ?
C13 C15 H15C 109.5 . . ?
H15A C15 H15B 109.5 . . ?
H15A C15 H15C 109.5 . . ?
H15B C15 H15C 109.5 . . ?
C5 C4 H4 119.1 . . ?
C3 C4 C5 121.8(4) . . ?
C3 C4 H4 119.1 . . ?
C25 C26 H26A 109.5 . . ?
C25 C26 H26B 109.5 . . ?
C25 C26 H26C 109.5 . . ?
H26A C26 H26B 109.5 . . ?
H26A C26 H26C 109.5 . . ?
H26B C26 H26C 109.5 . . ?
C2 C3 C4 118.5(4) . . ?
C2 C3 H3 120.7 . . ?
C4 C3 H3 120.7 . . ?
C17 C20 H20A 109.5 . . ?
C17 C20 H20B 109.5 . . ?
C17 C20 H20C 109.5 . . ?
H20A C20 H20B 109.5 . . ?
H20A C20 H20C 109.5 . . ?
H20B C20 H20C 109.5 . . ?
C13 C16 H16A 109.5 . . ?
C13 C16 H16B 109.5 . . ?
C13 C16 H16C 109.5 . . ?
H16A C16 H16B 109.5 . . ?
H16A C16 H16C 109.5 . . ?
H16B C16 H16C 109.5 . . ?
C25 C28 H28A 109.5 . . ?
C25 C28 H28B 109.5 . . ?
C25 C28 H28C 109.5 . . ?
H28A C28 H28B 109.5 . . ?
H28A C28 H28C 109.5 . . ?
H28B C28 H28C 109.5 . . ?
C21 C22 H22A 109.5 . . ?
C21 C22 H22B 109.5 . . ?
C21 C22 H22C 109.5 . . ?
H22A C22 H22B 109.5 . . ?
H22A C22 H22C 109.5 . . ?
H22B C22 H22C 109.5 . . ?
C17 C19 H19A 109.5 . . ?
C17 C19 H19B 109.5 . . ?
C17 C19 H19C 109.5 . . ?
H19A C19 H19B 109.5 . . ?
H19A C19 H19C 109.5 . . ?
H19B C19 H19C 109.5 . . ?
C17 C18 H18A 109.5 . . ?
C17 C18 H18B 109.5 . . ?
C17 C18 H18C 109.5 . . ?
H18A C18 H18B 109.5 . . ?
H18A C18 H18C 109.5 . . ?
H18B C18 H18C 109.5 . . ?
C21 C23 H23A 109.5 . . ?
C21 C23 H23B 109.5 . . ?
C21 C23 H23C 109.5 . . ?
H23A C23 H23B 109.5 . . ?
H23A C23 H23C 109.5 . . ?
H23B C23 H23C 109.5 . . ?

loop_
_geom_bond_atom_site_label_1
_geom_bond_atom_site_label_2
_geom_bond_distance
_geom_bond_site_symmetry_2
_geom_bond_publ_flag
Pt1 P1 2.2823(11) . ?
Pt1 P2 2.2931(11) . ?
Pt1 S1 2.3867(10) . ?
Pt1 C1 2.018(4) . ?
P1 O1 1.654(3) . ?
P1 C21 1.858(4) . ?
P1 C25 1.845(5) . ?
P2 O2 1.656(3) . ?
P2 C13 1.861(5) . ?
P2 C17 1.855(5) . ?
S1 C7 1.757(5) . ?
O1 C2 1.393(6) . ?
O2 C6 1.391(5) . ?
C1 C6 1.372(6) . ?
C1 C2 1.394(6) . ?
C12 H12 0.9300 . ?
C12 C7 1.402(6) . ?
C12 C11 1.384(7) . ?
C6 C5 1.391(6) . ?
C5 H5 0.9300 . ?
C5 C4 1.387(7) . ?
C2 C3 1.378(6) . ?
C7 C8 1.396(6) . ?
C8 H8 0.9300 . ?
C8 C9 1.381(7) . ?
C10 H10 0.9300 . ?
C10 C9 1.382(7) . ?
C10 C11 1.384(7) . ?
C13 C14 1.529(7) . ?
C13 C15 1.537(7) . ?
C13 C16 1.537(6) . ?
C27 H27A 0.9600 . ?
C27 H27B 0.9600 . ?
C27 H27C 0.9600 . ?
C27 C25 1.539(7) . ?
C9 H9 0.9300 . ?
C11 H11 0.9300 . ?
C21 C24 1.531(7) . ?
C21 C22 1.531(7) . ?
C21 C23 1.526(7) . ?
C25 C26 1.540(6) . ?
C25 C28 1.539(7) . ?
C24 H24A 0.9600 . ?
C24 H24B 0.9600 . ?
C24 H24C 0.9600 . ?
C14 H14A 0.9600 . ?
C14 H14B 0.9600 . ?
C14 H14C 0.9600 . ?
C17 C20 1.526(7) . ?
C17 C19 1.540(7) . ?
C17 C18 1.537(8) . ?
C15 H15A 0.9600 . ?
C15 H15B 0.9600 . ?
C15 H15C 0.9600 . ?
C4 H4 0.9300 . ?
C4 C3 1.380(7) . ?
C26 H26A 0.9600 . ?
C26 H26B 0.9600 . ?
C26 H26C 0.9600 . ?
C3 H3 0.9300 . ?
C20 H20A 0.9600 . ?
C20 H20B 0.9600 . ?
C20 H20C 0.9600 . ?
C16 H16A 0.9600 . ?
C16 H16B 0.9600 . ?
C16 H16C 0.9600 . ?
C28 H28A 0.9600 . ?
C28 H28B 0.9600 . ?
C28 H28C 0.9600 . ?
C22 H22A 0.9600 . ?
C22 H22B 0.9600 . ?
C22 H22C 0.9600 . ?
C19 H19A 0.9600 . ?
C19 H19B 0.9600 . ?
C19 H19C 0.9600 . ?
C18 H18A 0.9600 . ?
C18 H18B 0.9600 . ?
C18 H18C 0.9600 . ?
C23 H23A 0.9600 . ?
C23 H23B 0.9600 . ?
C23 H23C 0.9600 . ?

loop_
_geom_torsion_atom_site_label_1
_geom_torsion_atom_site_label_2
_geom_torsion_atom_site_label_3
_geom_torsion_atom_site_label_4
_geom_torsion
_geom_torsion_site_symmetry_1
_geom_torsion_site_symmetry_2
_geom_torsion_site_symmetry_3
_geom_torsion_site_symmetry_4
_geom_torsion_publ_flag
Pt1 P1 O1 C2 -1.5(3) . . . . ?
Pt1 P1 C21 C24 84.3(4) . . . . ?
Pt1 P1 C21 C22 -33.0(4) . . . . ?
Pt1 P1 C21 C23 -150.6(3) . . . . ?
Pt1 P1 C25 C27 -68.3(4) . . . . ?
Pt1 P1 C25 C26 49.5(3) . . . . ?
Pt1 P1 C25 C28 167.7(3) . . . . ?
Pt1 P2 O2 C6 -3.0(3) . . . . ?
Pt1 P2 C13 C14 78.6(4) . . . . ?
Pt1 P2 C13 C15 -39.9(4) . . . . ?
Pt1 P2 C13 C16 -156.8(3) . . . . ?
Pt1 P2 C17 C20 43.6(4) . . . . ?
Pt1 P2 C17 C19 162.2(3) . . . . ?
Pt1 P2 C17 C18 -73.9(4) . . . . ?
Pt1 S1 C7 C12 30.2(4) . . . . ?
Pt1 S1 C7 C8 -152.3(3) . . . . ?
Pt1 C1 C6 O2 1.0(6) . . . . ?
Pt1 C1 C6 C5 -179.1(4) . . . . ?
Pt1 C1 C2 O1 -0.9(5) . . . . ?
Pt1 C1 C2 C3 178.9(3) . . . . ?
P1 O1 C2 C1 1.7(5) . . . . ?
P1 O1 C2 C3 -178.2(3) . . . . ?
P2 O2 C6 C1 1.7(5) . . . . ?
P2 O2 C6 C5 -178.2(3) . . . . ?
S1 C7 C8 C9 -177.6(3) . . . . ?
O1 P1 C21 C24 -163.6(4) . . . . ?
O1 P1 C21 C22 79.1(4) . . . . ?
O1 P1 C21 C23 -38.5(4) . . . . ?
O1 P1 C25 C27 179.3(3) . . . . ?
O1 P1 C25 C26 -62.8(3) . . . . ?
O1 P1 C25 C28 55.4(4) . . . . ?
O1 C2 C3 C4 -179.3(4) . . . . ?
O2 P2 C13 C14 -169.4(3) . . . . ?
O2 P2 C13 C15 72.1(3) . . . . ?
O2 P2 C13 C16 -44.8(4) . . . . ?
O2 P2 C17 C20 -67.7(4) . . . . ?
O2 P2 C17 C19 51.0(4) . . . . ?
O2 P2 C17 C18 174.9(4) . . . . ?
O2 C6 C5 C4 179.5(4) . . . . ?
C1 C6 C5 C4 -0.4(7) . . . . ?
C1 C2 C3 C4 0.9(7) . . . . ?
C12 C7 C8 C9 0.0(6) . . . . ?
C6 C1 C2 O1 178.3(4) . . . . ?
C6 C1 C2 C3 -1.8(6) . . . . ?
C6 C5 C4 C3 -0.7(7) . . . . ?
C5 C4 C3 C2 0.4(7) . . . . ?
C2 C1 C6 O2 -178.3(4) . . . . ?
C2 C1 C6 C5 1.6(7) . . . . ?
C7 C12 C11 C10 0.6(7) . . . . ?
C7 C8 C9 C10 -0.9(7) . . . . ?
C13 P2 O2 C6 -126.6(3) . . . . ?
C13 P2 C17 C20 -172.9(4) . . . . ?
C13 P2 C17 C19 -54.3(4) . . . . ?
C13 P2 C17 C18 69.6(4) . . . . ?
C9 C10 C11 C12 -1.4(7) . . . . ?
C11 C12 C7 S1 177.6(3) . . . . ?
C11 C12 C7 C8 0.1(6) . . . . ?
C11 C10 C9 C8 1.6(7) . . . . ?
C21 P1 O1 C2 -122.3(3) . . . . ?
C21 P1 C25 C27 72.2(4) . . . . ?
C21 P1 C25 C26 -169.9(3) . . . . ?
C21 P1 C25 C28 -51.7(4) . . . . ?
C25 P1 O1 C2 120.3(3) . . . . ?
C25 P1 C21 C24 -56.6(4) . . . . ?
C25 P1 C21 C22 -173.9(4) . . . . ?
C25 P1 C21 C23 68.5(4) . . . . ?
C17 P2 O2 C6 115.8(3) . . . . ?
C17 P2 C13 C14 -62.9(4) . . . . ?
C17 P2 C13 C15 178.5(3) . . . . ?
C17 P2 C13 C16 61.7(4) . . . . ?

loop_
_smtbx_masks_void_nr
_smtbx_masks_void_average_x
_smtbx_masks_void_average_y
_smtbx_masks_void_average_z
_smtbx_masks_void_volume
_smtbx_masks_void_count_electrons
_smtbx_masks_void_content
1 0.000 0.500 0.500 256.6 53.3 ?
2 0.500 0.000 0.000 256.6 53.3 ?
